data_1572089
loop_
_publ_author_name
'Chen, Zhao-Nian'
'Zhang, Le-Ping'
'Wu, Huai-Li'
'Qi, Qiao-Yan'
'Yan, Meng'
'Tian, Jia'
'Yang, Guan-Yu'
'Li, Zhan-Ting'
'Yang, Bo'

_publ_section_title
;
 Accurate construction of monolayer, bilayer, sandwich bilayer,
 four-layer, multi-layer and chiral bilayer 2D pillararene-type
 supramolecular networks.
;
_journal_issue 33
_journal_name_full 'Chemical science'
_journal_page_first 13191
_journal_page_last 13200
_journal_paper_doi 10.1039/d4sc03022b
_journal_volume 15
_journal_year 2024
_chemical_absolute_configuration ad
_chemical_formula_moiety 'C106 H100 Cu2 N4 O16, 2[C3H7NO]'
_chemical_formula_sum 'C112 H114 Cu2 N6 O18'
_chemical_formula_weight 1959.17
_space_group_crystal_system orthorhombic
_space_group_IT_number 18
_space_group_name_Hall 'P 2 2ab'
_space_group_name_H-M_alt 'P 21 21 2'
_atom_sites_solution_hydrogens mixed
_atom_sites_solution_primary dual
_audit_creation_date 2024-06-18
_audit_creation_method
;
Olex2 1.5
(compiled 2024.02.16 svn.r378c4104 for OlexSys, GUI svn.r6928)
;
_audit_update_record
;
2024-06-25 deposited with the CCDC.	2024-07-04 downloaded from the CCDC.
;
_cell_angle_alpha 90
_cell_angle_beta 90
_cell_angle_gamma 90
_cell_formula_units_Z 2
_cell_length_a 19.721(5)
_cell_length_b 21.191(5)
_cell_length_c 13.551(3)
_cell_measurement_reflns_used 8991
_cell_measurement_temperature 193.00
_cell_measurement_theta_max 20.09
_cell_measurement_theta_min 2.44
_cell_volume 5663(2)
_computing_cell_refinement 'SAINT V8.40B (Bruker, 2019)'
_computing_data_collection 'APEX5 V2023.9-2 (Bruker, 2023)'
_computing_data_reduction 'SAINT V8.40B (Bruker, 2019)'
_computing_molecular_graphics 'Olex2 1.5 (Dolomanov et al., 2009)'
_computing_publication_material 'Olex2 1.5 (Dolomanov et al., 2009)'
_computing_structure_refinement 'SHELXL 2019/3 (Sheldrick, 2015)'
_computing_structure_solution 'SHELXT 2018/2 (Sheldrick, 2018)'
_diffrn_ambient_temperature 193.00
_diffrn_detector CPAD
_diffrn_detector_area_resol_mean 7.41
_diffrn_detector_type 'Bruker PHOTON II'
_diffrn_measured_fraction_theta_full 0.997
_diffrn_measured_fraction_theta_max 0.997
_diffrn_measurement_device 'four-circle diffractometer'
_diffrn_measurement_device_type 'Bruker D8 VENTURE TXS PHOTON II'
_diffrn_measurement_method '\w and \f shutterless scans'
_diffrn_measurement_specimen_support 'nylon loop'
_diffrn_radiation_monochromator 'Helios Multi-layer Optic'
_diffrn_radiation_probe x-ray
_diffrn_radiation_type MoK\a
_diffrn_radiation_wavelength 0.71073
_diffrn_reflns_av_R_equivalents 0.1624
_diffrn_reflns_av_unetI/netI 0.1199
_diffrn_reflns_Laue_measured_fraction_full 0.997
_diffrn_reflns_Laue_measured_fraction_max 0.997
_diffrn_reflns_limit_h_max 23
_diffrn_reflns_limit_h_min -23
_diffrn_reflns_limit_k_max 25
_diffrn_reflns_limit_k_min -25
_diffrn_reflns_limit_l_max 16
_diffrn_reflns_limit_l_min -16
_diffrn_reflns_number 65274
_diffrn_reflns_point_group_measured_fraction_full 0.998
_diffrn_reflns_point_group_measured_fraction_max 0.998
_diffrn_reflns_theta_full 25.242
_diffrn_reflns_theta_max 25.348
_diffrn_reflns_theta_min 1.922
_diffrn_source TXS
_diffrn_source_current 1.6
_diffrn_source_power 0.08
_diffrn_source_type 'Rotaing Anode'
_diffrn_source_voltage 50.0
_diffrn_standards_number 0
_exptl_absorpt_coefficient_mu 0.439
_exptl_absorpt_correction_T_max 0.7454
_exptl_absorpt_correction_T_min 0.4546
_exptl_absorpt_correction_type multi-scan
_exptl_absorpt_process_details
;
SADABS-2016/2 (Bruker,2016/2) was used for absorption correction.
wR2(int) was 0.1731 before and 0.0967 after correction.
The Ratio of minimum to maximum transmission is 0.6099.
The \l/2 correction factor is Not present.
;
_exptl_crystal_colour blue
_exptl_crystal_colour_primary blue
_exptl_crystal_density_diffrn 1.149
_exptl_crystal_description block
_exptl_crystal_F_000 2060
_exptl_crystal_size_max 0.14
_exptl_crystal_size_mid 0.11
_exptl_crystal_size_min 0.09
_refine_diff_density_max 0.376
_refine_diff_density_min -0.421
_refine_diff_density_rms 0.069
_refine_ls_abs_structure_details
;
 Refined as an inversion twin.
;
_refine_ls_abs_structure_Flack 0.17(3)
_refine_ls_extinction_method none
_refine_ls_goodness_of_fit_ref 0.965
_refine_ls_hydrogen_treatment constr
_refine_ls_matrix_type full
_refine_ls_number_parameters 625
_refine_ls_number_reflns 10366
_refine_ls_number_restraints 172
_refine_ls_restrained_S_all 0.978
_refine_ls_R_factor_all 0.1488
_refine_ls_R_factor_gt 0.0901
_refine_ls_shift/su_max 0.002
_refine_ls_shift/su_mean 0.000
_refine_ls_structure_factor_coef Fsqd
_refine_ls_weighting_details 'w=1/[\s^2^(Fo^2^)+(0.1810P)^2^] where P=(Fo^2^+2Fc^2^)/3'
_refine_ls_weighting_scheme calc
_refine_ls_wR_factor_gt 0.2368
_refine_ls_wR_factor_ref 0.2844
_reflns_Friedel_coverage 0.812
_reflns_Friedel_fraction_full 0.999
_reflns_Friedel_fraction_max 0.999
_reflns_number_gt 5555
_reflns_number_total 10366
_reflns_threshold_expression 'I > 2\s(I)'
_cod_data_source_file d4sc03022b2.cif
_cod_data_source_block a
_cod_depositor_comments
;
The following automatic conversions were performed:

data item '_diffrn_radiation_probe' value 'X-ray' was changed to
'x-ray' in accordance with the
/home/data/users/saulius/crontab/automatic-downloads/rss-feeds/RSC/lib/dictionaries/cif_core.dic
dictionary named 'cif_core.dic' version 2.4.2 last updated on
2011-04-26.

Automatic conversion script
Id: cif_fix_values 8170 2020-07-09 18:12:32Z antanas 

 Adding full bibliography for 1572083--1572100.cif.
;
_cod_database_code 1572089
_shelx_shelxl_version_number 2019/3
_shelx_space_group_comment
;
The symmetry employed for this shelxl refinement is uniquely defined
by the following loop, which should always be used as a source of
symmetry information in preference to the above space-group names.
They are only intended as comments.
;
_shelx_estimated_absorpt_t_max 0.962
_shelx_estimated_absorpt_t_min 0.941
_olex2_refinement_description
;
1. Twinned data refinement
 Scales: 0.83(4)
 0.17(4)
2. Fixed Uiso
 At 1.2 times of:
  All C(H) groups, All C(H,H) groups
 At 1.5 times of:
  All C(H,H,H) groups
3. Restrained distances
 C41-C40
 1.5 with sigma of 0.01
 C42-C35
 1.5 with sigma of 0.01
 O1A-C1A = O2A-C1A = O1-C1 = O2-C1 = O4A-C2A = O3A-C2A = O3-C2 = O4-C2
 1.25 with sigma of 0.01
 C40-C33 = O6-C41
 2.4 with sigma of 0.01
 O1A-O2A = O1-O2 = O4A-O3A = O3-O4
 2.2 with sigma of 0.01
4. Uiso/Uaniso restraints and constraints
O5 \\sim C38 \\sim C39 \\sim C36: within 2A with sigma of 0.007 and sigma for
terminal atoms of 0.015 within 2A
C40 \\sim C41: within 2A with sigma of 0.005 and sigma for terminal atoms of
0.01 within 2A
O1 \\sim O2 \\sim C1 \\sim O1A \\sim O2A \\sim C1A \\sim Cu1: within 2A with
sigma of 0.005 and sigma for terminal atoms of 0.01 within 2A
C41 \\sim C40 \\sim O6: within 2A with sigma of 0.01 and sigma for terminal
atoms of 0.02 within 2A
O3A \\sim C2A \\sim O4A \\sim O3 \\sim C2 \\sim O4: within 2A with sigma of
0.01 and sigma for terminal atoms of 0.02 within 2A
C26 \\sim O7: within 2A with sigma of 0.01 and sigma for terminal atoms of 0.02
within 2A
Uanis(C31) \\sim Ueq: with sigma of 0.01 and sigma for terminal atoms of 0.02
5. Same fragment restrains
{O3A, O4A, C2A} sigma for 1-2: 0.02, 1-3: 0.04
as in
{O3, O4, C2}
{O1A, O2A, C1A} sigma for 1-2: 0.02, 1-3: 0.04
as in
{O1, O2, C1}
6. Others
 Sof(O3A)=Sof(O4A)=Sof(C2A)=Sof(H2A)=1-FVAR(1)
 Sof(O3)=Sof(O4)=Sof(C2)=Sof(H2)=FVAR(1)
 Sof(O1A)=Sof(O2A)=Sof(C1A)=Sof(H1A)=1-FVAR(2)
 Sof(O1)=Sof(O2)=Sof(C1)=Sof(H1)=FVAR(2)
7.a Riding coordinates:
 C41(H41A,H41B,H41C)
7.b Secondary CH2 refined with riding coordinates:
 C20(H20A,H20B), C27(H27A,H27B), C29(H29A,H29B), C31(H31A,H31B), C38(H38A,
 H38B), C40(H40A,H40B), C42(H42A,H42B)
7.c Aromatic/amide H refined with riding coordinates:
 C1(H1), C1A(H1A), C2(H2), C2A(H2A), C3(H3), C4(H4), C6(H6), C7(H7), C9(H9),
 C10(H10), C12(H12), C13(H13), C16(H16), C19(H19), C22(H22), C25(H25), C34(H34),
  C37(H37), C44(H44), C45(H45), C47(H47), C48(H48), C49(H49), C50(H50),
 C52(H52), C53(H53)
7.d Fitted hexagon refined as free rotating group:
 C34(C33,C32,C37,C36,C35)
7.e Idealised Me refined as rotating group:
 C28(H28A,H28B,H28C), C30(H30A,H30B,H30C), C39(H39A,H39B,H39C)
;
_smtbx_masks_special_details
;
A solvent mask was calculated and 171 electrons were 
found in a volume of 1599\%A^3^ in 1 void per unit cell. 
This is consistent with the presence of 
2[C3H7NO] per formula unit 
which account for 160 electrons 
per unit cell.
;
_smtbx_masks_void_probe_radius 1.2
_smtbx_masks_void_truncation_radius 1.2
_olex2_submission_special_instructions 'No special instructions were received'
_site XU

loop_
_space_group_symop_operation_xyz
'x, y, z'
'-x, -y, z'
'-x+1/2, y+1/2, -z'
'x+1/2, -y+1/2, -z'

loop_
_atom_site_label
_atom_site_type_symbol
_atom_site_fract_x
_atom_site_fract_y
_atom_site_fract_z
_atom_site_U_iso_or_equiv
_atom_site_adp_type
_atom_site_occupancy
_atom_site_site_symmetry_order
_atom_site_calc_flag
_atom_site_refinement_flags_posn
_atom_site_refinement_flags_adp
_atom_site_refinement_flags_occupancy
_atom_site_disorder_assembly
_atom_site_disorder_group
Cu1 Cu 0.26924(6) 0.59834(8) 0.10573(10) 0.1070(6) Uani 1 1 d . . . . .
O1 O 0.2312(9) 0.4997(13) 0.2043(15) 0.169(5) Uani 0.603(15) 1 d D U P A 1
O2 O 0.2914(7) 0.5089(10) 0.0666(12) 0.154(5) Uani 0.603(15) 1 d D U P A 1
C1 C 0.2495(11) 0.4802(12) 0.1205(18) 0.159(5) Uani 0.603(15) 1 d D U P A 1
H1 H 0.230745 0.441782 0.096816 0.191 Uiso 0.603(15) 1 calc R U P A 1
O1A O 0.2164(9) 0.5550(14) 0.223(2) 0.153(5) Uani 0.397(15) 1 d D U P A 2
O2A O 0.2714(12) 0.4790(15) 0.148(3) 0.165(5) Uani 0.397(15) 1 d D U P A 2
C1A C 0.2171(13) 0.5004(17) 0.185(4) 0.160(5) Uani 0.397(15) 1 d D U P A 2
H1A H 0.176999 0.475628 0.183943 0.192 Uiso 0.397(15) 1 calc R U P A 2
O3 O 0.2622(9) 0.7067(11) 0.1149(13) 0.162(6) Uani 0.594(11) 1 d D U P A 1
O4 O 0.3223(7) 0.6615(9) -0.0022(10) 0.138(6) Uani 0.594(11) 1 d D U P A 1
C2 C 0.2948(11) 0.7088(11) 0.0362(16) 0.154(6) Uani 0.594(11) 1 d D U P A 1
H2 H 0.299047 0.748255 0.003584 0.185 Uiso 0.594(11) 1 calc R U P A 1
O3A O 0.2201(11) 0.6591(14) 0.1978(17) 0.161(7) Uani 0.406(11) 1 d D U P A 2
O4A O 0.2423(17) 0.7394(15) 0.099(2) 0.179(8) Uani 0.406(11) 1 d D U P A 2
C2A C 0.2158(15) 0.7151(14) 0.173(3) 0.167(7) Uani 0.406(11) 1 d D U P A 2
H2A H 0.189933 0.741999 0.214633 0.201 Uiso 0.406(11) 1 calc R U P A 2
O5 O 0.8865(8) 0.2930(7) 0.3962(11) 0.195(4) Uani 1 1 d . U . . .
O6 O 0.7307(5) 0.3975(6) 0.6968(9) 0.168(4) Uani 1 1 d D U . . .
O7 O 0.8639(6) 0.7166(5) 0.4786(10) 0.148(3) Uani 1 1 d . U . . .
O8 O 1.0546(4) 0.7553(4) 0.7690(11) 0.135(4) Uani 1 1 d . . . . .
N1 N 0.3536(3) 0.5986(5) 0.1881(6) 0.089(2) Uani 1 1 d . . . . .
N2 N 1.1876(4) 0.5943(5) 1.0183(7) 0.100(3) Uani 1 1 d . . . . .
C3 C 0.3543(4) 0.6128(5) 0.2832(8) 0.082(3) Uani 1 1 d . . . . .
H3 H 0.312974 0.626596 0.312031 0.098 Uiso 1 1 calc R U . . .
C4 C 0.4093(4) 0.6093(4) 0.3424(7) 0.074(2) Uani 1 1 d . . . . .
H4 H 0.406261 0.619861 0.410343 0.089 Uiso 1 1 calc R U . . .
C5 C 0.4716(4) 0.5894(4) 0.3008(7) 0.070(2) Uani 1 1 d . . . . .
C6 C 0.4705(4) 0.5766(5) 0.2035(8) 0.087(3) Uani 1 1 d . . . . .
H6 H 0.511121 0.564081 0.171384 0.105 Uiso 1 1 calc R U . . .
C7 C 0.4123(5) 0.5812(6) 0.1507(8) 0.106(4) Uani 1 1 d . . . . .
H7 H 0.414021 0.571180 0.082358 0.127 Uiso 1 1 calc R U . . .
C8 C 0.5340(3) 0.5834(4) 0.3629(6) 0.065(2) Uani 1 1 d . . . . .
C9 C 0.5315(4) 0.5821(5) 0.4632(7) 0.084(3) Uani 1 1 d . . . . .
H9 H 0.488456 0.583142 0.494757 0.101 Uiso 1 1 calc R U . . .
C10 C 0.5891(4) 0.5792(5) 0.5207(7) 0.083(3) Uani 1 1 d . . . . .
H10 H 0.585396 0.580129 0.590590 0.099 Uiso 1 1 calc R U . . .
C11 C 0.6533(4) 0.5750(4) 0.4761(8) 0.077(3) Uani 1 1 d . . . . .
C12 C 0.6562(4) 0.5753(5) 0.3744(8) 0.083(3) Uani 1 1 d . . . . .
H12 H 0.698894 0.573296 0.342096 0.100 Uiso 1 1 calc R U . . .
C13 C 0.5974(4) 0.5784(5) 0.3192(7) 0.077(3) Uani 1 1 d . . . . .
H13 H 0.600391 0.577020 0.249292 0.092 Uiso 1 1 calc R U . . .
C14 C 0.7156(4) 0.5767(4) 0.5378(8) 0.083(3) Uani 1 1 d . . . . .
C15 C 0.7518(5) 0.5206(4) 0.5571(9) 0.101(4) Uani 1 1 d . . . . .
C16 C 0.8094(4) 0.5264(4) 0.6132(9) 0.094(3) Uani 1 1 d . . . . .
H16 H 0.834541 0.489125 0.626714 0.113 Uiso 1 1 calc R U . . .
C17 C 0.8333(4) 0.5823(4) 0.6511(8) 0.082(3) Uani 1 1 d . . . . .
C18 C 0.7978(4) 0.6382(4) 0.6331(8) 0.079(3) Uani 1 1 d . . . . .
C19 C 0.7369(4) 0.6318(4) 0.5744(7) 0.081(3) Uani 1 1 d . . . . .
H19 H 0.710838 0.668485 0.561233 0.098 Uiso 1 1 calc R U . . .
C20 C 0.8195(4) 0.7016(4) 0.6712(8) 0.080(3) Uani 1 1 d . . . . .
H20A H 0.789479 0.734229 0.642452 0.095 Uiso 1 1 calc R U . . .
H20B H 0.812998 0.702359 0.743636 0.095 Uiso 1 1 calc R U . . .
C21 C 0.8916(5) 0.7188(5) 0.6489(10) 0.086(3) Uani 1 1 d . . . . .
C22 C 0.9382(4) 0.7340(4) 0.7204(10) 0.090(3) Uani 1 1 d . . . . .
H22 H 0.925092 0.737232 0.787651 0.108 Uiso 1 1 calc R U . . .
C23 C 1.0061(5) 0.7447(5) 0.6915(12) 0.096(3) Uani 1 1 d . . . . .
C24 C 1.0251(6) 0.7472(5) 0.5976(16) 0.113(5) Uani 1 1 d . . . . .
C25 C 0.9815(6) 0.7374(5) 0.5254(11) 0.102(3) Uani 1 1 d . . . . .
H25 H 0.994878 0.739763 0.458111 0.122 Uiso 1 1 calc R U . . .
C26 C 0.9116(7) 0.7228(6) 0.5533(13) 0.115(4) Uani 1 1 d . U . . .
C27 C 0.8764(13) 0.6839(13) 0.3916(19) 0.207(9) Uani 1 1 d . . . . .
H27A H 0.896297 0.642386 0.408313 0.249 Uiso 1 1 calc R U . . .
H27B H 0.910382 0.707546 0.352630 0.249 Uiso 1 1 calc R U . . .
C28 C 0.8161(14) 0.6737(14) 0.330(2) 0.258(15) Uani 1 1 d . . . . .
H28A H 0.829562 0.653513 0.268082 0.387 Uiso 1 1 calc R U . . .
H28B H 0.794548 0.714358 0.316008 0.387 Uiso 1 1 calc R U . . .
H28C H 0.784101 0.646416 0.365274 0.387 Uiso 1 1 calc R U . . .
C29 C 1.0332(8) 0.7573(7) 0.8704(13) 0.130(5) Uani 1 1 d . . . . .
H29A H 1.014289 0.716070 0.891097 0.156 Uiso 1 1 calc R U . . .
H29B H 0.998245 0.790265 0.880309 0.156 Uiso 1 1 calc R U . . .
C30 C 1.0954(10) 0.7723(10) 0.9270(18) 0.209(11) Uani 1 1 d . . . . .
H30A H 1.120844 0.733415 0.939557 0.313 Uiso 1 1 calc R U . . .
H30B H 1.082906 0.791866 0.989989 0.313 Uiso 1 1 calc R U . . .
H30C H 1.123575 0.801597 0.888936 0.313 Uiso 1 1 calc R U . . .
C31 C 0.7292(6) 0.4599(5) 0.5087(11) 0.124(4) Uani 1 1 d . U . . .
H31A H 0.729492 0.466402 0.436401 0.149 Uiso 1 1 calc R U . . .
H31B H 0.681619 0.451903 0.528420 0.149 Uiso 1 1 calc R U . . .
C34 C 0.8135(4) 0.3179(4) 0.6349(7) 0.123(5) Uani 1 1 d G . . . .
H34 H 0.814608 0.296903 0.696864 0.147 Uiso 1 1 calc R U . . .
C33 C 0.7716(3) 0.3699(4) 0.6216(8) 0.120(4) Uani 1 1 d DG . . . .
C32 C 0.7701(4) 0.4007(3) 0.5310(9) 0.117(4) Uani 1 1 d G . . . .
C37 C 0.8104(5) 0.3793(5) 0.4537(7) 0.133(5) Uani 1 1 d G . . . .
H37 H 0.809343 0.400341 0.391825 0.160 Uiso 1 1 calc R U . . .
C36 C 0.8523(5) 0.3273(5) 0.4671(7) 0.180(5) Uani 1 1 d G U . . .
C35 C 0.8539(4) 0.2966(3) 0.5577(8) 0.120(5) Uani 1 1 d DG . . . .
C38 C 0.8686(14) 0.3097(13) 0.3047(17) 0.212(6) Uani 1 1 d . U . . .
H38A H 0.888415 0.351033 0.286726 0.254 Uiso 1 1 calc R U . . .
H38B H 0.818645 0.312178 0.298391 0.254 Uiso 1 1 calc R U . . .
C39 C 0.8987(15) 0.2545(14) 0.236(2) 0.250(9) Uani 1 1 d . U . . .
H39A H 0.936993 0.270849 0.197921 0.374 Uiso 1 1 calc R U . . .
H39B H 0.863300 0.239534 0.191081 0.374 Uiso 1 1 calc R U . . .
H39C H 0.914020 0.219477 0.277766 0.374 Uiso 1 1 calc R U . . .
C40 C 0.6772(9) 0.3496(11) 0.7255(15) 0.216(6) Uani 1 1 d D U . . .
H40A H 0.638656 0.351711 0.678860 0.260 Uiso 1 1 calc R U . . .
H40B H 0.696554 0.306506 0.722846 0.260 Uiso 1 1 calc R U . . .
C41 C 0.6536(12) 0.3637(12) 0.8268(15) 0.247(8) Uani 1 1 d D U . . .
H41A H 0.685617 0.345830 0.874546 0.370 Uiso 1 1 d R U . . .
H41B H 0.608487 0.345680 0.837826 0.370 Uiso 1 1 d R U . . .
H41C H 0.651637 0.409610 0.835146 0.370 Uiso 1 1 d R U . . .
C42 C 0.8981(6) 0.2378(5) 0.5690(16) 0.141(6) Uani 1 1 d D . . . .
H42A H 0.897507 0.214015 0.506198 0.169 Uiso 1 1 calc R U . . .
H42B H 0.878205 0.210438 0.620622 0.169 Uiso 1 1 calc R U . . .
C43 C 0.8951(4) 0.5825(4) 0.7154(8) 0.078(3) Uani 1 1 d . . . . .
C44 C 0.9591(5) 0.5813(4) 0.6741(8) 0.087(3) Uani 1 1 d . . . . .
H44 H 0.963058 0.579688 0.604291 0.104 Uiso 1 1 calc R U . . .
C45 C 1.0178(4) 0.5822(4) 0.7307(8) 0.080(3) Uani 1 1 d . . . . .
H45 H 1.061317 0.581987 0.700610 0.095 Uiso 1 1 calc R U . . .
C46 C 1.0106(4) 0.5836(5) 0.8355(8) 0.082(3) Uani 1 1 d . . . . .
C47 C 0.9471(5) 0.5834(5) 0.8760(8) 0.096(3) Uani 1 1 d . . . . .
H47 H 0.941963 0.583407 0.945672 0.115 Uiso 1 1 calc R U . . .
C48 C 0.8899(4) 0.5831(6) 0.8154(9) 0.099(3) Uani 1 1 d . . . . .
H48 H 0.846170 0.583258 0.844836 0.118 Uiso 1 1 calc R U . . .
C49 C 1.1913(5) 0.5963(8) 0.9233(9) 0.125(5) Uani 1 1 d . . . . .
H49 H 1.235141 0.600358 0.895020 0.150 Uiso 1 1 calc R U . . .
C50 C 1.1373(5) 0.5930(9) 0.8594(9) 0.134(5) Uani 1 1 d . . . . .
H50 H 1.144009 0.593522 0.789963 0.161 Uiso 1 1 calc R U . . .
C51 C 1.0719(4) 0.5890(5) 0.8999(8) 0.082(3) Uani 1 1 d . . . . .
C52 C 1.0677(5) 0.5858(7) 1.0007(9) 0.123(5) Uani 1 1 d . . . . .
H52 H 1.024720 0.581710 1.031834 0.147 Uiso 1 1 calc R U . . .
C53 C 1.1262(7) 0.5886(9) 1.0573(10) 0.138(5) Uani 1 1 d . . . . .
H53 H 1.122177 0.586421 1.127114 0.166 Uiso 1 1 calc R U . . .

loop_
_atom_site_aniso_label
_atom_site_aniso_U_11
_atom_site_aniso_U_22
_atom_site_aniso_U_33
_atom_site_aniso_U_23
_atom_site_aniso_U_13
_atom_site_aniso_U_12
Cu1 0.0639(7) 0.1375(12) 0.1195(10) -0.0014(10) -0.0532(7) 0.0008(7)
O1 0.093(8) 0.217(12) 0.196(12) -0.009(10) -0.058(8) 0.012(8)
O2 0.081(7) 0.200(11) 0.181(11) -0.029(9) -0.065(8) 0.012(7)
C1 0.086(7) 0.207(11) 0.186(11) -0.026(9) -0.065(8) 0.012(8)
O1A 0.069(8) 0.210(12) 0.181(12) -0.030(11) -0.068(8) 0.006(9)
O2A 0.094(9) 0.212(12) 0.189(13) -0.022(10) -0.059(9) 0.015(9)
C1A 0.080(7) 0.211(11) 0.188(11) -0.022(10) -0.064(8) 0.011(8)
O3 0.119(10) 0.211(14) 0.156(11) -0.023(11) -0.099(9) 0.044(9)
O4 0.129(10) 0.162(13) 0.123(10) -0.006(9) -0.097(8) 0.008(9)
C2 0.133(11) 0.190(14) 0.139(12) -0.010(11) -0.088(10) 0.026(10)
O3A 0.107(11) 0.211(16) 0.164(13) -0.026(12) -0.095(10) 0.053(11)
O4A 0.146(15) 0.23(2) 0.161(15) -0.005(15) -0.082(13) 0.028(14)
C2A 0.121(13) 0.216(17) 0.165(14) -0.031(13) -0.091(11) 0.038(12)
O5 0.202(9) 0.206(10) 0.178(10) -0.035(8) -0.053(8) 0.064(8)
O6 0.118(7) 0.166(10) 0.219(10) -0.023(9) -0.019(8) 0.048(7)
O7 0.145(7) 0.122(7) 0.176(9) 0.008(7) -0.056(7) -0.008(6)
O8 0.072(5) 0.101(6) 0.231(12) -0.004(7) -0.052(6) 0.000(4)
N1 0.053(4) 0.110(6) 0.105(6) 0.001(6) -0.024(4) 0.008(4)
N2 0.057(4) 0.142(8) 0.102(6) -0.008(6) -0.031(4) 0.011(5)
C3 0.053(4) 0.098(7) 0.096(7) -0.001(6) -0.028(4) 0.012(4)
C4 0.043(4) 0.088(6) 0.091(5) 0.009(5) -0.024(4) -0.009(4)
C5 0.047(4) 0.068(5) 0.096(6) 0.013(5) -0.032(4) -0.013(4)
C6 0.058(5) 0.106(8) 0.097(7) -0.001(6) -0.025(5) 0.000(5)
C7 0.085(7) 0.150(11) 0.082(6) 0.001(7) -0.029(5) 0.011(7)
C8 0.043(4) 0.067(5) 0.085(6) 0.003(4) -0.029(4) -0.007(3)
C9 0.041(4) 0.128(9) 0.084(6) 0.029(6) -0.020(4) -0.008(5)
C10 0.050(4) 0.114(8) 0.085(6) 0.003(6) -0.023(4) -0.006(4)
C11 0.044(4) 0.075(6) 0.111(7) -0.004(5) -0.036(4) 0.004(4)
C12 0.043(4) 0.102(7) 0.105(7) -0.016(6) -0.026(4) 0.016(4)
C13 0.050(4) 0.097(7) 0.083(6) -0.012(5) -0.020(4) 0.002(4)
C14 0.048(4) 0.069(6) 0.132(7) -0.017(5) -0.048(5) 0.014(4)
C15 0.084(6) 0.065(6) 0.154(9) -0.013(6) -0.074(6) 0.009(4)
C16 0.073(5) 0.053(5) 0.155(9) -0.003(6) -0.064(6) 0.005(4)
C17 0.051(4) 0.078(6) 0.116(7) 0.002(6) -0.045(4) 0.001(4)
C18 0.041(4) 0.077(6) 0.120(8) -0.008(5) -0.034(4) 0.001(3)
C19 0.056(4) 0.066(5) 0.122(8) -0.010(5) -0.042(5) 0.011(4)
C20 0.045(4) 0.067(5) 0.126(7) -0.011(5) -0.018(4) 0.006(4)
C21 0.070(5) 0.066(6) 0.123(9) -0.018(6) -0.016(6) -0.001(4)
C22 0.051(4) 0.058(5) 0.161(10) -0.006(6) -0.039(5) -0.001(4)
C23 0.061(5) 0.072(7) 0.156(11) 0.001(7) -0.031(7) 0.002(4)
C24 0.082(7) 0.044(5) 0.215(16) 0.007(8) 0.005(10) -0.005(4)
C25 0.094(8) 0.073(7) 0.138(10) 0.011(7) -0.002(7) -0.005(6)
C26 0.108(8) 0.069(6) 0.169(11) 0.000(7) -0.058(8) -0.001(5)
C27 0.22(2) 0.21(2) 0.19(2) -0.056(19) 0.01(2) 0.017(18)
C28 0.24(3) 0.29(3) 0.25(3) -0.09(2) -0.09(2) -0.04(2)
C29 0.121(11) 0.110(10) 0.159(14) -0.014(10) -0.028(10) -0.021(8)
C30 0.176(17) 0.168(16) 0.28(2) -0.035(16) -0.143(18) -0.012(13)
C31 0.100(7) 0.094(7) 0.179(9) -0.011(7) -0.073(7) 0.006(6)
C34 0.062(6) 0.104(8) 0.202(15) 0.013(9) -0.018(7) 0.017(6)
C33 0.072(6) 0.115(9) 0.174(12) -0.016(9) -0.015(8) 0.014(6)
C32 0.081(7) 0.082(7) 0.186(12) 0.003(9) -0.075(8) 0.001(6)
C37 0.106(9) 0.137(13) 0.157(12) 0.047(11) -0.031(9) -0.025(9)
C36 0.186(11) 0.186(12) 0.168(12) -0.034(10) -0.070(10) 0.047(10)
C35 0.086(7) 0.084(8) 0.190(14) -0.010(9) -0.042(8) -0.004(6)
C38 0.222(11) 0.222(12) 0.191(12) -0.026(11) -0.039(11) 0.061(10)
C39 0.263(18) 0.256(19) 0.229(18) -0.021(17) -0.044(17) 0.060(17)
C40 0.182(12) 0.200(13) 0.267(14) -0.022(13) -0.021(13) 0.043(10)
C41 0.227(15) 0.219(15) 0.295(18) -0.033(16) -0.011(16) 0.052(13)
C42 0.075(7) 0.075(7) 0.27(2) -0.014(10) -0.024(9) 0.005(5)
C43 0.051(4) 0.062(5) 0.120(8) -0.011(5) -0.046(5) -0.002(4)
C44 0.073(5) 0.069(6) 0.119(7) -0.010(5) -0.054(5) 0.002(4)
C45 0.060(4) 0.060(5) 0.118(7) -0.009(5) -0.049(5) 0.007(4)
C46 0.051(4) 0.086(6) 0.108(7) -0.003(6) -0.042(4) 0.003(4)
C47 0.069(6) 0.113(8) 0.105(7) 0.002(7) -0.036(5) 0.003(5)
C48 0.046(4) 0.127(9) 0.123(9) -0.011(7) -0.034(5) 0.005(5)
C49 0.055(5) 0.213(15) 0.107(9) -0.002(10) -0.031(5) 0.002(7)
C50 0.064(6) 0.228(16) 0.111(8) -0.015(10) -0.035(6) 0.006(8)
C51 0.050(4) 0.093(7) 0.103(7) -0.008(6) -0.032(4) 0.016(4)
C52 0.054(5) 0.194(14) 0.120(9) 0.009(10) -0.040(5) -0.001(7)
C53 0.096(8) 0.213(16) 0.106(8) -0.017(10) -0.050(7) 0.015(9)

loop_
_atom_type_symbol
_atom_type_description
_atom_type_scat_dispersion_real
_atom_type_scat_dispersion_imag
_atom_type_scat_source
C C 0.0033 0.0016 'International Tables Vol C Tables 4.2.6.8 and 6.1.1.4'
H H 0.0000 0.0000 'International Tables Vol C Tables 4.2.6.8 and 6.1.1.4'
Cu Cu 0.3201 1.2651 'International Tables Vol C Tables 4.2.6.8 and 6.1.1.4'
N N 0.0061 0.0033 'International Tables Vol C Tables 4.2.6.8 and 6.1.1.4'
O O 0.0106 0.0060 'International Tables Vol C Tables 4.2.6.8 and 6.1.1.4'

loop_
_geom_angle_atom_site_label_1
_geom_angle_atom_site_label_2
_geom_angle_atom_site_label_3
_geom_angle
_geom_angle_site_symmetry_1
_geom_angle_site_symmetry_3
_geom_angle_publ_flag
O2 Cu1 O3 164.6(8) . . ?
O2 Cu1 O4 106.7(8) . . ?
O1A Cu1 C1A 29.7(6) . . ?
O4 Cu1 O3 57.9(4) . . ?
O3A Cu1 O1A 65.1(11) . . ?
O3A Cu1 C1A 93.8(11) . . ?
N1 Cu1 O2 88.2(4) . . ?
N1 Cu1 O1A 89.4(5) . . ?
N1 Cu1 C1A 95.9(10) . . ?
N1 Cu1 O3 91.0(5) . . ?
N1 Cu1 O4 88.5(4) . . ?
N1 Cu1 O3A 93.0(5) . . ?
N2 Cu1 O2 88.8(5) 1_454 . ?
N2 Cu1 O1A 91.8(6) 1_454 . ?
N2 Cu1 C1A 83.7(11) 1_454 . ?
N2 Cu1 O3 91.5(5) 1_454 . ?
N2 Cu1 O4 90.8(4) 1_454 . ?
N2 Cu1 O3A 90.4(5) 1_454 . ?
N2 Cu1 N1 176.6(4) 1_454 . ?
C1 O2 Cu1 99.1(15) . . ?
O1 C1 H1 118.2 . . ?
O2 C1 O1 123.5(18) . . ?
O2 C1 H1 118.2 . . ?
C1A O1A Cu1 95(3) . . ?
Cu1 C1A H1A 141.2 . . ?
O1A C1A Cu1 56(2) . . ?
O1A C1A H1A 120.0 . . ?
O2A C1A Cu1 78(2) . . ?
O2A C1A O1A 120.0(18) . . ?
O2A C1A H1A 120.0 . . ?
C2 O3 Cu1 87.5(12) . . ?
C2 O4 Cu1 90.3(12) . . ?
O3 C2 O4 123.4(18) . . ?
O3 C2 H2 118.3 . . ?
O4 C2 H2 118.3 . . ?
C2A O3A Cu1 118.3(18) . . ?
O3A C2A O4A 126(2) . . ?
O3A C2A H2A 117.0 . . ?
O4A C2A H2A 117.0 . . ?
C38 O5 C36 112.2(15) . . ?
C33 O6 C40 107.7(12) . . ?
C27 O7 C26 123.1(16) . . ?
C29 O8 C23 120.4(10) . . ?
C3 N1 Cu1 123.5(6) . . ?
C7 N1 Cu1 120.9(7) . . ?
C7 N1 C3 115.5(7) . . ?
C49 N2 Cu1 123.0(7) . 1_656 ?
C49 N2 C53 116.8(8) . . ?
C53 N2 Cu1 120.1(7) . 1_656 ?
N1 C3 H3 117.5 . . ?
N1 C3 C4 125.0(9) . . ?
C4 C3 H3 117.5 . . ?
C3 C4 H4 120.8 . . ?
C3 C4 C5 118.5(9) . . ?
C5 C4 H4 120.8 . . ?
C4 C5 C8 121.0(8) . . ?
C6 C5 C4 115.8(7) . . ?
C6 C5 C8 123.2(8) . . ?
C5 C6 H6 119.4 . . ?
C5 C6 C7 121.2(10) . . ?
C7 C6 H6 119.4 . . ?
N1 C7 C6 124.0(10) . . ?
N1 C7 H7 118.0 . . ?
C6 C7 H7 118.0 . . ?
C9 C8 C5 122.3(8) . . ?
C9 C8 C13 117.3(7) . . ?
C13 C8 C5 120.4(8) . . ?
C8 C9 H9 118.8 . . ?
C8 C9 C10 122.3(8) . . ?
C10 C9 H9 118.8 . . ?
C9 C10 H10 119.9 . . ?
C9 C10 C11 120.1(9) . . ?
C11 C10 H10 119.9 . . ?
C10 C11 C14 120.1(9) . . ?
C12 C11 C10 117.8(7) . . ?
C12 C11 C14 121.8(8) . . ?
C11 C12 H12 119.8 . . ?
C11 C12 C13 120.4(8) . . ?
C13 C12 H12 119.8 . . ?
C8 C13 H13 119.0 . . ?
C12 C13 C8 121.9(9) . . ?
C12 C13 H13 119.0 . . ?
C15 C14 C11 120.1(8) . . ?
C19 C14 C11 119.4(7) . . ?
C19 C14 C15 120.5(6) . . ?
C14 C15 C31 119.2(7) . . ?
C16 C15 C14 116.5(8) . . ?
C16 C15 C31 124.1(8) . . ?
C15 C16 H16 117.7 . . ?
C15 C16 C17 124.6(8) . . ?
C17 C16 H16 117.7 . . ?
C16 C17 C18 119.6(6) . . ?
C16 C17 C43 119.9(7) . . ?
C18 C17 C43 120.5(8) . . ?
C17 C18 C19 115.5(7) . . ?
C17 C18 C20 123.8(7) . . ?
C19 C18 C20 120.7(7) . . ?
C14 C19 C18 123.3(7) . . ?
C14 C19 H19 118.4 . . ?
C18 C19 H19 118.4 . . ?
C18 C20 H20A 108.6 . . ?
C18 C20 H20B 108.6 . . ?
H20A C20 H20B 107.6 . . ?
C21 C20 C18 114.8(8) . . ?
C21 C20 H20A 108.6 . . ?
C21 C20 H20B 108.6 . . ?
C22 C21 C20 123.4(12) . . ?
C26 C21 C20 118.9(10) . . ?
C26 C21 C22 117.7(11) . . ?
C21 C22 H22 120.8 . . ?
C21 C22 C23 118.5(12) . . ?
C23 C22 H22 120.8 . . ?
C22 C23 O8 117.0(14) . . ?
C24 C23 O8 120.3(12) . . ?
C24 C23 C22 122.7(11) . . ?
C23 C24 C25 121.3(12) . . ?
C23 C24 C42 120.6(15) . 2_765 ?
C25 C24 C42 118.1(17) . 2_765 ?
C24 C25 H25 121.4 . . ?
C24 C25 C26 117.1(14) . . ?
C26 C25 H25 121.4 . . ?
O7 C26 C25 118.0(15) . . ?
C21 C26 O7 119.6(13) . . ?
C21 C26 C25 122.3(11) . . ?
O7 C27 H27A 108.7 . . ?
O7 C27 H27B 108.7 . . ?
O7 C27 C28 114(2) . . ?
H27A C27 H27B 107.6 . . ?
C28 C27 H27A 108.7 . . ?
C28 C27 H27B 108.7 . . ?
C27 C28 H28A 109.5 . . ?
C27 C28 H28B 109.5 . . ?
C27 C28 H28C 109.5 . . ?
H28A C28 H28B 109.5 . . ?
H28A C28 H28C 109.5 . . ?
H28B C28 H28C 109.5 . . ?
O8 C29 H29A 110.8 . . ?
O8 C29 H29B 110.8 . . ?
O8 C29 C30 104.9(15) . . ?
H29A C29 H29B 108.8 . . ?
C30 C29 H29A 110.8 . . ?
C30 C29 H29B 110.8 . . ?
C29 C30 H30A 109.5 . . ?
C29 C30 H30B 109.5 . . ?
C29 C30 H30C 109.5 . . ?
H30A C30 H30B 109.5 . . ?
H30A C30 H30C 109.5 . . ?
H30B C30 H30C 109.5 . . ?
C15 C31 H31A 108.0 . . ?
C15 C31 H31B 108.0 . . ?
C15 C31 C32 117.4(8) . . ?
H31A C31 H31B 107.2 . . ?
C32 C31 H31A 108.0 . . ?
C32 C31 H31B 108.0 . . ?
C33 C34 H34 120.0 . . ?
C33 C34 C35 120.0 . . ?
C35 C34 H34 120.0 . . ?
C34 C33 O6 124.6(9) . . ?
C32 C33 O6 115.3(9) . . ?
C32 C33 C34 120.0 . . ?
C33 C32 C31 125.0(10) . . ?
C33 C32 C37 120.0 . . ?
C37 C32 C31 115.0(10) . . ?
C32 C37 H37 120.0 . . ?
C36 C37 C32 120.0 . . ?
C36 C37 H37 120.0 . . ?
O5 C36 C37 128.1(10) . . ?
O5 C36 C35 110.9(10) . . ?
C37 C36 C35 120.0 . . ?
C34 C35 C42 121.1(11) . . ?
C36 C35 C34 120.0 . . ?
C36 C35 C42 118.9(11) . . ?
O5 C38 H38A 110.9 . . ?
O5 C38 H38B 110.9 . . ?
O5 C38 C39 104(2) . . ?
H38A C38 H38B 108.9 . . ?
C39 C38 H38A 110.9 . . ?
C39 C38 H38B 110.9 . . ?
C38 C39 H39A 109.5 . . ?
C38 C39 H39B 109.5 . . ?
C38 C39 H39C 109.5 . . ?
H39A C39 H39B 109.5 . . ?
H39A C39 H39C 109.5 . . ?
H39B C39 H39C 109.5 . . ?
O6 C40 H40A 109.9 . . ?
O6 C40 H40B 109.9 . . ?
H40A C40 H40B 108.3 . . ?
C41 C40 O6 108.8(16) . . ?
C41 C40 H40A 109.9 . . ?
C41 C40 H40B 109.9 . . ?
C40 C41 H41A 109.4 . . ?
C40 C41 H41B 110.4 . . ?
C40 C41 H41C 108.7 . . ?
H41A C41 H41B 109.5 . . ?
H41A C41 H41C 109.5 . . ?
H41B C41 H41C 109.5 . . ?
C24 C42 H42A 108.8 2_765 . ?
C24 C42 H42B 108.8 2_765 . ?
C35 C42 C24 113.9(8) . 2_765 ?
C35 C42 H42A 108.8 . . ?
C35 C42 H42B 108.8 . . ?
H42A C42 H42B 107.7 . . ?
C44 C43 C17 120.5(9) . . ?
C48 C43 C17 121.1(9) . . ?
C48 C43 C44 118.3(7) . . ?
C43 C44 H44 118.7 . . ?
C43 C44 C45 122.5(10) . . ?
C45 C44 H44 118.7 . . ?
C44 C45 H45 121.1 . . ?
C44 C45 C46 117.8(9) . . ?
C46 C45 H45 121.1 . . ?
C45 C46 C51 120.1(8) . . ?
C47 C46 C45 119.4(7) . . ?
C47 C46 C51 120.4(9) . . ?
C46 C47 H47 119.8 . . ?
C46 C47 C48 120.3(10) . . ?
C48 C47 H47 119.8 . . ?
C43 C48 C47 121.6(10) . . ?
C43 C48 H48 119.2 . . ?
C47 C48 H48 119.2 . . ?
N2 C49 H49 117.1 . . ?
N2 C49 C50 125.7(11) . . ?
C50 C49 H49 117.1 . . ?
C49 C50 H50 121.0 . . ?
C49 C50 C51 117.9(11) . . ?
C51 C50 H50 121.0 . . ?
C50 C51 C46 121.3(9) . . ?
C52 C51 C46 122.0(9) . . ?
C52 C51 C50 116.6(8) . . ?
C51 C52 H52 120.0 . . ?
C51 C52 C53 119.9(11) . . ?
C53 C52 H52 120.0 . . ?
N2 C53 C52 122.9(12) . . ?
N2 C53 H53 118.6 . . ?
C52 C53 H53 118.6 . . ?

loop_
_geom_bond_atom_site_label_1
_geom_bond_atom_site_label_2
_geom_bond_distance
_geom_bond_site_symmetry_2
_geom_bond_publ_flag
Cu1 O2 2.017(19) . ?
Cu1 O1A 2.11(3) . ?
Cu1 C1A 2.55(4) . ?
Cu1 O3 2.30(2) . ?
Cu1 O4 2.241(17) . ?
Cu1 O3A 2.04(3) . ?
Cu1 N1 2.004(7) . ?
Cu1 N2 2.000(7) 1_454 ?
O1 C1 1.261(12) . ?
O2 C1 1.260(12) . ?
C1 H1 0.9500 . ?
O1A C1A 1.269(13) . ?
O2A C1A 1.267(13) . ?
C1A H1A 0.9500 . ?
O3 C2 1.247(12) . ?
O4 C2 1.252(12) . ?
C2 H2 0.9500 . ?
O3A C2A 1.234(13) . ?
O4A C2A 1.247(13) . ?
C2A H2A 0.9500 . ?
O5 C36 1.380(16) . ?
O5 C38 1.34(2) . ?
O6 C33 1.426(13) . ?
O6 C40 1.51(2) . ?
O7 C26 1.389(15) . ?
O7 C27 1.39(2) . ?
O8 C23 1.439(15) . ?
O8 C29 1.439(19) . ?
N1 C3 1.323(12) . ?
N1 C7 1.317(14) . ?
N2 C49 1.291(14) . ?
N2 C53 1.327(16) . ?
C3 H3 0.9500 . ?
C3 C4 1.351(10) . ?
C4 H4 0.9500 . ?
C4 C5 1.416(12) . ?
C5 C6 1.345(13) . ?
C5 C8 1.496(9) . ?
C6 H6 0.9500 . ?
C6 C7 1.356(12) . ?
C7 H7 0.9500 . ?
C8 C9 1.360(12) . ?
C8 C13 1.387(12) . ?
C9 H9 0.9500 . ?
C9 C10 1.380(10) . ?
C10 H10 0.9500 . ?
C10 C11 1.405(13) . ?
C11 C12 1.380(14) . ?
C11 C14 1.487(10) . ?
C12 H12 0.9500 . ?
C12 C13 1.382(10) . ?
C13 H13 0.9500 . ?
C14 C15 1.411(12) . ?
C14 C19 1.335(12) . ?
C15 C16 1.371(11) . ?
C15 C31 1.512(14) . ?
C16 H16 0.9500 . ?
C16 C17 1.375(12) . ?
C17 C18 1.398(12) . ?
C17 C43 1.499(9) . ?
C18 C19 1.446(11) . ?
C18 C20 1.501(12) . ?
C19 H19 0.9500 . ?
C20 H20A 0.9900 . ?
C20 H20B 0.9900 . ?
C20 C21 1.499(13) . ?
C21 C22 1.373(14) . ?
C21 C26 1.357(19) . ?
C22 H22 0.9500 . ?
C22 C23 1.413(16) . ?
C23 C24 1.33(2) . ?
C24 C25 1.32(2) . ?
C24 C42 1.594(16) 2_765 ?
C25 H25 0.9500 . ?
C25 C26 1.462(19) . ?
C27 H27A 0.9900 . ?
C27 H27B 0.9900 . ?
C27 C28 1.47(3) . ?
C28 H28A 0.9800 . ?
C28 H28B 0.9800 . ?
C28 H28C 0.9800 . ?
C29 H29A 0.9900 . ?
C29 H29B 0.9900 . ?
C29 C30 1.482(19) . ?
C30 H30A 0.9800 . ?
C30 H30B 0.9800 . ?
C30 H30C 0.9800 . ?
C31 H31A 0.9900 . ?
C31 H31B 0.9900 . ?
C31 C32 1.521(12) . ?
C34 H34 0.9500 . ?
C34 C33 1.3900 . ?
C34 C35 1.3900 . ?
C33 C32 1.3900 . ?
C32 C37 1.3900 . ?
C37 H37 0.9500 . ?
C37 C36 1.3900 . ?
C36 C35 1.3900 . ?
C35 C42 1.528(10) . ?
C38 H38A 0.9900 . ?
C38 H38B 0.9900 . ?
C38 C39 1.61(3) . ?
C39 H39A 0.9800 . ?
C39 H39B 0.9800 . ?
C39 H39C 0.9800 . ?
C40 H40A 0.9900 . ?
C40 H40B 0.9900 . ?
C40 C41 1.480(13) . ?
C41 H41A 0.9800 . ?
C41 H41B 0.9800 . ?
C41 H41C 0.9800 . ?
C42 H42A 0.9900 . ?
C42 H42B 0.9900 . ?
C43 C44 1.379(14) . ?
C43 C48 1.359(15) . ?
C44 H44 0.9500 . ?
C44 C45 1.389(10) . ?
C45 H45 0.9500 . ?
C45 C46 1.428(15) . ?
C46 C47 1.366(14) . ?
C46 C51 1.495(10) . ?
C47 H47 0.9500 . ?
C47 C48 1.396(11) . ?
C48 H48 0.9500 . ?
C49 H49 0.9500 . ?
C49 C50 1.374(13) . ?
C50 H50 0.9500 . ?
C50 C51 1.405(15) . ?
C51 C52 1.371(16) . ?
C52 H52 0.9500 . ?
C52 C53 1.388(13) . ?
C53 H53 0.9500 . ?

loop_
_geom_torsion_atom_site_label_1
_geom_torsion_atom_site_label_2
_geom_torsion_atom_site_label_3
_geom_torsion_atom_site_label_4
_geom_torsion
_geom_torsion_site_symmetry_1
_geom_torsion_site_symmetry_2
_geom_torsion_site_symmetry_3
_geom_torsion_site_symmetry_4
_geom_torsion_publ_flag
Cu1 O2 C1 O1 -32(3) . . . . ?
Cu1 O1A C1A O2A 46(6) . . . . ?
Cu1 O3 C2 O4 -9(2) . . . . ?
Cu1 O4 C2 O3 10(2) . . . . ?
Cu1 O3A C2A O4A -4(5) . . . . ?
Cu1 N1 C3 C4 175.2(8) . . . . ?
Cu1 N1 C7 C6 -175.9(9) . . . . ?
Cu1 N2 C49 C50 179.3(13) 1_656 . . . ?
Cu1 N2 C53 C52 179.7(13) 1_656 . . . ?
O5 C36 C35 C34 -169.8(11) . . . . ?
O5 C36 C35 C42 7.7(11) . . . . ?
O6 C33 C32 C31 0.4(10) . . . . ?
O6 C33 C32 C37 177.2(9) . . . . ?
O8 C23 C24 C25 179.7(10) . . . . ?
O8 C23 C24 C42 -0.2(16) . . . 2_765 ?
N1 C3 C4 C5 0.5(16) . . . . ?
N2 C49 C50 C51 2(3) . . . . ?
C3 N1 C7 C6 0.9(18) . . . . ?
C3 C4 C5 C6 1.0(13) . . . . ?
C3 C4 C5 C8 -178.9(8) . . . . ?
C4 C5 C6 C7 -1.6(15) . . . . ?
C4 C5 C8 C9 15.6(14) . . . . ?
C4 C5 C8 C13 -165.0(8) . . . . ?
C5 C6 C7 N1 0.6(19) . . . . ?
C5 C8 C9 C10 -177.2(9) . . . . ?
C5 C8 C13 C12 177.4(9) . . . . ?
C6 C5 C8 C9 -164.3(10) . . . . ?
C6 C5 C8 C13 15.1(13) . . . . ?
C7 N1 C3 C4 -1.5(17) . . . . ?
C8 C5 C6 C7 178.3(10) . . . . ?
C8 C9 C10 C11 -2.6(16) . . . . ?
C9 C8 C13 C12 -3.2(14) . . . . ?
C9 C10 C11 C12 1.4(15) . . . . ?
C9 C10 C11 C14 175.5(9) . . . . ?
C10 C11 C12 C13 -1.2(15) . . . . ?
C10 C11 C14 C15 103.8(13) . . . . ?
C10 C11 C14 C19 -76.4(13) . . . . ?
C11 C12 C13 C8 2.2(15) . . . . ?
C11 C14 C15 C16 178.9(10) . . . . ?
C11 C14 C15 C31 4.1(18) . . . . ?
C11 C14 C19 C18 -178.5(10) . . . . ?
C12 C11 C14 C15 -82.4(14) . . . . ?
C12 C11 C14 C19 97.4(12) . . . . ?
C13 C8 C9 C10 3.4(16) . . . . ?
C14 C11 C12 C13 -175.2(8) . . . . ?
C14 C15 C16 C17 0(2) . . . . ?
C14 C15 C31 C32 179.5(12) . . . . ?
C15 C14 C19 C18 1.3(17) . . . . ?
C15 C16 C17 C18 0.1(19) . . . . ?
C15 C16 C17 C43 177.2(12) . . . . ?
C15 C31 C32 C33 69.6(14) . . . . ?
C15 C31 C32 C37 -107.3(12) . . . . ?
C16 C15 C31 C32 5(2) . . . . ?
C16 C17 C18 C19 0.3(15) . . . . ?
C16 C17 C18 C20 179.9(11) . . . . ?
C16 C17 C43 C44 81.7(13) . . . . ?
C16 C17 C43 C48 -97.5(13) . . . . ?
C17 C18 C19 C14 -1.0(16) . . . . ?
C17 C18 C20 C21 51.9(15) . . . . ?
C17 C43 C44 C45 179.1(8) . . . . ?
C17 C43 C48 C47 -179.9(9) . . . . ?
C18 C17 C43 C44 -101.2(11) . . . . ?
C18 C17 C43 C48 79.6(14) . . . . ?
C18 C20 C21 C22 -123.0(11) . . . . ?
C18 C20 C21 C26 60.5(14) . . . . ?
C19 C14 C15 C16 -0.9(18) . . . . ?
C19 C14 C15 C31 -175.7(12) . . . . ?
C19 C18 C20 C21 -128.5(11) . . . . ?
C20 C18 C19 C14 179.3(10) . . . . ?
C20 C21 C22 C23 175.2(9) . . . . ?
C20 C21 C26 O7 5.8(17) . . . . ?
C20 C21 C26 C25 -178.1(9) . . . . ?
C21 C22 C23 O8 -174.9(9) . . . . ?
C21 C22 C23 C24 7.3(16) . . . . ?
C22 C21 C26 O7 -171.0(10) . . . . ?
C22 C21 C26 C25 5.2(18) . . . . ?
C22 C23 C24 C25 -2.6(18) . . . . ?
C22 C23 C24 C42 177.6(8) . . . 2_765 ?
C23 O8 C29 C30 -177.0(12) . . . . ?
C23 C24 C25 C26 -0.8(17) . . . . ?
C24 C25 C26 O7 175.7(11) . . . . ?
C24 C25 C26 C21 -0.5(18) . . . . ?
C26 O7 C27 C28 170.0(19) . . . . ?
C26 C21 C22 C23 -8.2(15) . . . . ?
C27 O7 C26 C21 -140.3(19) . . . . ?
C27 O7 C26 C25 43(2) . . . . ?
C29 O8 C23 C22 -2.5(16) . . . . ?
C29 O8 C23 C24 175.3(12) . . . . ?
C31 C15 C16 C17 174.7(13) . . . . ?
C31 C32 C37 C36 177.1(7) . . . . ?
C34 C33 C32 C31 -176.8(8) . . . . ?
C34 C33 C32 C37 0.0 . . . . ?
C34 C35 C42 C24 -96.4(15) . . . 2_765 ?
C33 O6 C40 C41 156.4(17) . . . . ?
C33 C34 C35 C36 0.0 . . . . ?
C33 C34 C35 C42 -177.4(8) . . . . ?
C33 C32 C37 C36 0.0 . . . . ?
C32 C37 C36 O5 167.8(13) . . . . ?
C32 C37 C36 C35 0.0 . . . . ?
C37 C36 C35 C34 0.0 . . . . ?
C37 C36 C35 C42 177.5(8) . . . . ?
C36 O5 C38 C39 -166.5(18) . . . . ?
C36 C35 C42 C24 86.2(16) . . . 2_765 ?
C35 C34 C33 O6 -176.9(10) . . . . ?
C35 C34 C33 C32 0.0 . . . . ?
C38 O5 C36 C37 -9(2) . . . . ?
C38 O5 C36 C35 160.2(18) . . . . ?
C40 O6 C33 C34 -65.6(13) . . . . ?
C40 O6 C33 C32 117.3(11) . . . . ?
C42 C24 C25 C26 179.1(9) 2_765 . . . ?
C43 C17 C18 C19 -176.8(10) . . . . ?
C43 C17 C18 C20 2.8(16) . . . . ?
C43 C44 C45 C46 1.0(13) . . . . ?
C44 C43 C48 C47 0.9(16) . . . . ?
C44 C45 C46 C47 0.5(14) . . . . ?
C44 C45 C46 C51 -175.9(8) . . . . ?
C45 C46 C47 C48 -1.2(15) . . . . ?
C45 C46 C51 C50 0.2(16) . . . . ?
C45 C46 C51 C52 -175.1(11) . . . . ?
C46 C47 C48 C43 0.5(17) . . . . ?
C46 C51 C52 C53 177.5(13) . . . . ?
C47 C46 C51 C50 -176.2(12) . . . . ?
C47 C46 C51 C52 8.5(16) . . . . ?
C48 C43 C44 C45 -1.7(14) . . . . ?
C49 N2 C53 C52 -1(2) . . . . ?
C49 C50 C51 C46 -178.3(13) . . . . ?
C49 C50 C51 C52 -3(2) . . . . ?
C50 C51 C52 C53 2(2) . . . . ?
C51 C46 C47 C48 175.2(10) . . . . ?
C51 C52 C53 N2 0(3) . . . . ?
C53 N2 C49 C50 0(3) . . . . ?

loop_
_twin_individual_id
_twin_individual_mass_fraction_refined
1 0.83(4)
2 0.17(4)

loop_
_smtbx_masks_void_nr
_smtbx_masks_void_average_x
_smtbx_masks_void_average_y
_smtbx_masks_void_average_z
_smtbx_masks_void_volume
_smtbx_masks_void_count_electrons
_smtbx_masks_void_content
1 -0.058 -0.834 0.000 1599.3 170.6 '4 DMF'
